data_1564629
loop_
_publ_author_name
'Bandaru, Sravan K.'
'Thomas, Hayden P.'
'Saunders, Graham C.'

_publ_section_title
;
 Piano stool complexes of N-heterocyclic carbene ligands bearing a
 galactose-derived substituent
;
_journal_name_full 'Inorganica Chimica Acta'
_journal_page_first 119651
_journal_paper_doi 10.1016/j.ica.2020.119651
_journal_volume 508
_journal_year 2020
_chemical_absolute_configuration unk
_chemical_formula_moiety 'C32 H43 Cl2 N2 O5 Rh, 0.167(C H2 Cl2)'
_chemical_formula_sum 'C32.167 H43.333 Cl2.333 N2 O5 Rh'
_chemical_formula_weight 723.715
_space_group_crystal_system triclinic
_space_group_IT_number 1
_space_group_name_Hall 'P 1'
_space_group_name_H-M_alt 'P 1'
_symmetry_Int_Tables_number 1
_atom_sites_solution_primary iterative
_cell_angle_alpha 79.890(3)
_cell_angle_beta 81.498(3)
_cell_angle_gamma 89.261(3)
_cell_formula_units_Z 2
_cell_length_a 7.8667(3)
_cell_length_b 10.9861(4)
_cell_length_c 20.5635(6)
_cell_measurement_reflns_used 10508
_cell_measurement_temperature 99.9(3)
_cell_measurement_theta_max 74.0140
_cell_measurement_theta_min 4.0590
_cell_volume 1730.21(11)
_computing_cell_refinement 'CrysAlisPro 1.171.38.46 (Rigaku OD, 2015)'
_computing_data_collection 'CrysAlisPro 1.171.38.46 (Rigaku OD, 2015)'
_computing_data_reduction 'CrysAlisPro 1.171.38.46 (Rigaku OD, 2015)'
_computing_molecular_graphics 'Olex2 1.3 (Dolomanov et al., 2009)'
_computing_publication_material 'Olex2 1.3 (Dolomanov et al., 2009)'
_computing_structure_refinement 'olex2.refine 1.3 (Bourhis et al., 2015)'
_computing_structure_solution 'olex2.solve 1.3 (Bourhis et al., 2015)'
_diffrn_ambient_environment N~2~
_diffrn_ambient_temperature 99.9(3)
_diffrn_detector 'CCD plate'
_diffrn_detector_area_resol_mean 10.7110
_diffrn_detector_type Atlas
_diffrn_measured_fraction_theta_full 0.9933
_diffrn_measured_fraction_theta_max 0.9655
_diffrn_measurement_details
;
List of Runs (angles in degrees, time in seconds):

  # Type    Start    End  Width  t~exp~   \w     \q     \k     \f   Frames
--------------------------------------------------------------------------
  1  \w   -117.00 -17.00   1.00    1.00    --  -40.55 -77.00 -60.00  100
  2  \w    -20.00  80.00   1.00    1.00    --   40.55 -99.00  60.00  100
  3  \w    -31.00  69.00   1.00    1.00    --   40.55 -57.00 150.00  100
  4  \w     42.00 131.00   1.00    2.48    --  106.89 -77.00 -30.00   89
  5  \w     35.00 135.00   1.00    2.48    --  106.89 -61.00  90.00  100
  6  \w     35.00 128.00   1.00    2.48    --  106.89 -45.00-150.00   93
  7  \w     54.00 158.00   1.00    2.48    --  106.89  15.00-180.00  104
  8  \w     34.00 121.00   1.00    2.48    --  106.89-125.00 -90.00   87
  9  \w     32.00  59.00   1.00    2.48    --  106.89 -94.00  90.00   27
 10  \w     77.00 105.00   1.00    2.48    --  106.89 -94.00  90.00   28
 11  \w     56.00 157.00   1.00    2.48    --  106.89  15.00  90.00  101
 12  \w   -113.00 -12.00   1.00    1.00    --  -40.55 -57.00-180.00  101
 13  \w     12.00 114.00   1.00    1.00    --   40.55  57.00  30.00  102
 14  \w      8.00 117.00   1.00    1.00    --   40.55  77.00  90.00  109
 15  \w     74.00 158.00   1.00    2.48    --  106.89  77.00-180.00   84
 16  \w     81.00 158.00   1.00    2.48    --  106.89  45.00 -30.00   77
 17  \w     74.00 158.00   1.00    2.48    --  106.89  77.00  30.00   84
 18  \w     78.00 158.00   1.00    2.48    --  106.89  61.00  90.00   80
 19  \w     74.00 158.00   1.00    2.48    --  106.89  77.00 -90.00   84
 20  \w     79.00 158.00   1.00    2.48    --  106.89  30.00 -90.00   79
 21  \w      8.00  94.00   1.00    1.00    --   40.55  77.00-180.00   86
 22  \w      2.00  97.00   1.00    1.00    --   40.55-125.00 -30.00   95
;
_diffrn_measurement_device 'four-circle diffractometer'
_diffrn_measurement_device_type 'SuperNova, Single source at offset, Atlas'
_diffrn_measurement_method '\w scans'
_diffrn_orient_matrix_type 'CrysAlisPro convention (1999,Acta A55,543-557)'
_diffrn_orient_matrix_UB_11 -0.1049267000
_diffrn_orient_matrix_UB_12 -0.0906888000
_diffrn_orient_matrix_UB_13 -0.0281312000
_diffrn_orient_matrix_UB_21 -0.1358919000
_diffrn_orient_matrix_UB_22 0.1001034000
_diffrn_orient_matrix_UB_23 -0.0128609000
_diffrn_orient_matrix_UB_31 0.0986855000
_diffrn_orient_matrix_UB_32 0.0452528000
_diffrn_orient_matrix_UB_33 -0.0704538000
_diffrn_radiation_monochromator mirror
_diffrn_radiation_probe x-ray
_diffrn_radiation_type 'Cu K\a'
_diffrn_radiation_wavelength 1.54184
_diffrn_reflns_av_R_equivalents 0.0643
_diffrn_reflns_av_unetI/netI 0.0768
_diffrn_reflns_Laue_measured_fraction_full 0.9933
_diffrn_reflns_Laue_measured_fraction_max 0.9655
_diffrn_reflns_limit_h_max 9
_diffrn_reflns_limit_h_min -9
_diffrn_reflns_limit_k_max 13
_diffrn_reflns_limit_k_min -13
_diffrn_reflns_limit_l_max 25
_diffrn_reflns_limit_l_min -25
_diffrn_reflns_number 19292
_diffrn_reflns_point_group_measured_fraction_full 0.8488
_diffrn_reflns_point_group_measured_fraction_max 0.8126
_diffrn_reflns_theta_full 67.6840
_diffrn_reflns_theta_max 73.93
_diffrn_reflns_theta_min 4.09
_diffrn_source 'micro-focus sealed X-ray tube'
_diffrn_source_type 'SuperNova (Cu) X-ray Source'
_exptl_absorpt_coefficient_mu 5.971
_exptl_absorpt_correction_T_max 0.999
_exptl_absorpt_correction_T_min 0.837
_exptl_absorpt_correction_type gaussian
_exptl_absorpt_process_details
;
CrysAlisPro 1.171.38.46 (Rigaku Oxford Diffraction, 2015)
Numerical absorption correction based on gaussian integration over
			a multifaceted crystal model
Empirical absorption correction using spherical harmonics,
 implemented in SCALE3 ABSPACK scaling algorithm.
;
_exptl_crystal_colour orange
_exptl_crystal_colour_primary orange
_exptl_crystal_density_diffrn 1.389
_exptl_crystal_description block
_exptl_crystal_F_000 754.164
_exptl_crystal_size_max 0.101
_exptl_crystal_size_mid 0.067
_exptl_crystal_size_min 0.04
_refine_diff_density_max 1.1013
_refine_diff_density_min -1.3635
_refine_diff_density_rms 0.1466
_refine_ls_abs_structure_details 'Flack, H. D. (1983). Acta Cryst. A39, 876-881.'
_refine_ls_abs_structure_Flack 0.009(12)
_refine_ls_d_res_high 0.8023
_refine_ls_d_res_low 10.8145
_refine_ls_goodness_of_fit_ref 1.0408
_refine_ls_hydrogen_treatment constr
_refine_ls_matrix_type full
_refine_ls_number_constraints 134
_refine_ls_number_parameters 784
_refine_ls_number_reflns 11414
_refine_ls_number_restraints 3
_refine_ls_restrained_S_all 1.0408
_refine_ls_R_factor_all 0.0705
_refine_ls_R_factor_gt 0.0562
_refine_ls_shift/su_max 0.0009
_refine_ls_shift/su_mean 0.0000
_refine_ls_structure_factor_coef Fsqd
_refine_ls_weighting_details 'w=1/[\s^2^(Fo^2^)+(0.1224P)^2^+5.3379P] where P=(Fo^2^+2Fc^2^)/3'
_refine_ls_weighting_scheme calc
_refine_ls_wR_factor_gt 0.1647
_refine_ls_wR_factor_ref 0.1916
_reflns_Friedel_coverage 0.660
_reflns_limit_h_max 9
_reflns_limit_h_min -9
_reflns_limit_k_max 13
_reflns_limit_k_min -13
_reflns_limit_l_max 25
_reflns_limit_l_min -25
_reflns_number_gt 10142
_reflns_number_total 11414
_reflns_threshold_expression I>=2u(I)
_cod_data_source_file ICA-2020-508-119651.cif
_cod_data_source_block Crystal271
_cod_original_cell_volume 1730.2(1)
_cod_original_sg_symbol_Hall ' P 1'
_cod_database_code 1564629
_chemical_oxdiff_formula RhCl2N2C36H45O6
_reflns_odcompleteness_completeness 99.35
_reflns_odcompleteness_iscentric 1
_reflns_odcompleteness_theta 66.97
_olex2_refinement_description
;
1. Fixed Uiso
 At 1.2 times of:
  All C(H) groups, All C(H,H) groups
 At 1.5 times of:
  All C(H,H,H) groups
2. Others
 Fixed Sof: Cl1S(0.33333) Cl2S(0.33333) C1S(0.33333) H1Sa(0.33333) H1Sb(0.33333)
3.a Riding coordinates:
 C30B(H30d,H30e,H30f,C25B), C9A(C7A,H21A,H9Aa,H9Ab,H9Ac)
3.b Ternary CH refined with riding coordinates:
 C3B(H3B), C3A(H3A), C2B(H2B), C4A(H4A), C2A(H2A), C1B(H1B), C5B(H5B),
 C5A(H5A), C4B(H4B), C1A(H1A)
3.c Secondary CH2 refined with riding coordinates:
 C16A(H16a,H16b), C16B(H16c,H16d), C6B(H6Ba,H6Bb), C6A(H6Aa,H6Ab), C1S(H1Sa,
 H1Sb)
3.d Aromatic/amide H refined with riding coordinates:
 C14B(H14B), C14A(H14A), C15B(H15B), C15A(H15A), C18A(H18A), C22B(H22B),
 C18B(H18B), C19B(H19B), C22A(H22A), C21B(H21B), C19A(H19A), C20B(H20B),
 C20A(H20A)
3.e Idealised Me refined as rotating group:
 C28B(H28d,H28e,H28f), C29B(H29d,H29e,H29f), C28A(H28a,H28b,H28c), C29A(H29a,
 H29b,H29c), C30A(H30a,H30b,H30c), C31A(H31a,H31b,H31c), C12B(H12d,H12e,H12f),
 C32A(H32a,H32b,H32c), C31B(H31d,H31e,H31f), C9B(H9Ba,H9Bb,H9Bc), C32B(H32d,
 H32e,H32f), C8B(H8Ba,H8Bb,H8Bc), C11B(H11d,H11e,H11f), C12A(H12a,H12b,H12c),
 C11A(H11a,H11b,H11c), C8A(H8Aa,H8Ab,H8Ac)
;

loop_
_space_group_symop_id
_space_group_symop_operation_xyz
1 x,y,z

loop_
_atom_site_label
_atom_site_type_symbol
_atom_site_fract_x
_atom_site_fract_y
_atom_site_fract_z
_atom_site_U_iso_or_equiv
_atom_site_adp_type
_atom_site_occupancy
_atom_site_refinement_flags_posn
Rh1A Rh -0.42237(3) 1.08113(3) -1.79222(2) 0.02897(19) Uani 1.000000 .
Rh1B Rh -0.62799(3) 0.65939(3) -2.02561(2) 0.02414(17) Uani 1.000000 .
Cl1A Cl -0.16439(19) 1.07278(18) -1.73944(12) 0.0386(6) Uani 1.000000 .
Cl2B Cl -0.6759(2) 0.86122(17) -1.99537(13) 0.0422(7) Uani 1.000000 .
Cl1B Cl -0.88538(18) 0.68368(17) -2.07882(12) 0.0351(6) Uani 1.000000 .
Cl2A Cl -0.3784(2) 1.30213(18) -1.82619(13) 0.0437(7) Uani 1.000000 .
O5A O -0.4645(7) 0.9740(6) -1.5130(3) 0.0348(16) Uani 1.000000 .
N1A N -0.5856(9) 1.0289(8) -1.6452(5) 0.041(2) Uani 1.000000 .
O5B O -0.5809(7) 0.7141(5) -2.3025(3) 0.0296(15) Uani 1.000000 .
O2A O -0.1256(8) 1.1267(6) -1.5083(4) 0.0414(19) Uani 1.000000 .
N1B N -0.4618(8) 0.6918(7) -2.1729(4) 0.0282(19) Uani 1.000000 .
C3B C -0.9081(11) 0.6594(7) -2.3166(5) 0.029(2) Uani 1.000000 .
H3B H -1.0338(11) 0.6554(7) -2.3121(5) 0.035(3) Uiso 1.000000 R
O2B O -0.9247(7) 0.8734(5) -2.3113(3) 0.0299(15) Uani 1.000000 .
C16A C -0.7903(11) 1.2566(8) -1.7533(5) 0.032(2) Uani 1.000000 .
H16a H -0.6977(11) 1.2807(8) -1.7899(5) 0.038(3) Uiso 1.000000 R
H16b H -0.8789(11) 1.2158(8) -1.7702(5) 0.038(3) Uiso 1.000000 R
C16B C -0.2641(11) 0.8587(8) -2.0662(5) 0.031(2) Uani 1.000000 .
H16c H -0.3584(11) 0.8613(8) -2.0304(5) 0.037(3) Uiso 1.000000 R
H16d H -0.1749(11) 0.8078(8) -2.0479(5) 0.037(3) Uiso 1.000000 R
C28B C -0.2987(10) 0.4810(8) -2.0503(5) 0.026(2) Uani 1.000000 .
H28d H -0.3250(18) 0.477(6) -2.0941(11) 0.039(3) Uiso 1.000000 GR
H28e H -0.216(3) 0.546(3) -2.053(3) 0.039(3) Uiso 1.000000 GR
H28f H -0.252(5) 0.404(3) -2.0321(19) 0.039(3) Uiso 1.000000 GR
C3A C -0.1319(11) 0.9099(8) -1.5005(5) 0.030(2) Uani 1.000000 .
H3A H -0.0060(11) 0.9147(8) -1.5087(5) 0.036(3) Uiso 1.000000 R
O1B O -0.6406(6) 0.9233(5) -2.3283(3) 0.0272(13) Uani 1.000000 .
C29B C -0.3251(11) 0.6340(9) -1.9284(6) 0.038(3) Uani 1.000000 .
H29d H -0.227(4) 0.646(7) -1.9629(15) 0.057(4) Uiso 1.000000 GR
H29e H -0.360(4) 0.712(4) -1.916(4) 0.057(4) Uiso 1.000000 GR
H29f H -0.295(7) 0.580(4) -1.890(3) 0.057(4) Uiso 1.000000 GR
C28A C -0.7498(11) 0.8906(8) -1.7636(7) 0.039(3) Uani 1.000000 .
H28a H -0.722(2) 0.860(7) -1.7198(12) 0.059(4) Uiso 1.000000 GR
H28b H -0.832(4) 0.956(2) -1.761(3) 0.059(4) Uiso 1.000000 GR
H28c H -0.797(6) 0.825(5) -1.781(2) 0.059(4) Uiso 1.000000 GR
C29A C -0.7281(11) 1.1157(8) -1.8873(6) 0.037(3) Uani 1.000000 .
H29a H -0.827(3) 1.100(6) -1.8537(17) 0.055(4) Uiso 1.000000 GR
H29b H -0.700(4) 1.2023(10) -1.896(4) 0.055(4) Uiso 1.000000 GR
H29c H -0.752(7) 1.091(5) -1.928(2) 0.055(4) Uiso 1.000000 GR
C2B C -0.8435(10) 0.7882(7) -2.3491(5) 0.0259(19) Uani 1.000000 .
H2B H -0.8680(10) 0.8073(7) -2.3951(5) 0.031(2) Uiso 1.000000 R
O1A O -0.4060(8) 1.1664(6) -1.4911(4) 0.048(2) Uani 1.000000 .
O3B O -0.8334(8) 0.5754(5) -2.3581(3) 0.0394(17) Uani 1.000000 .
C4A C -0.2006(10) 0.8952(7) -1.5647(5) 0.0295(19) Uani 1.000000 .
H4A H -0.1100(10) 0.9139(7) -1.6033(5) 0.035(2) Uiso 1.000000 R
C2A C -0.2020(10) 1.0169(8) -1.4688(5) 0.0269(18) Uani 1.000000 .
H2A H -0.1758(10) 1.0079(8) -1.4231(5) 0.032(2) Uiso 1.000000 R
C1B C -0.6503(10) 0.8060(6) -2.3475(4) 0.0243(17) Uani 1.000000 .
H1B H -0.5866(10) 0.8092(6) -2.3925(4) 0.029(2) Uiso 1.000000 R
C14B C -0.3203(11) 0.7420(9) -2.2160(6) 0.038(2) Uani 1.000000 .
H14B H -0.2888(11) 0.7310(9) -2.2600(6) 0.045(3) Uiso 1.000000 R
C14A C -0.7263(11) 1.0547(11) -1.6030(6) 0.049(3) Uani 1.000000 .
H14A H -0.7550(11) 1.0182(11) -1.5584(6) 0.059(4) Uiso 1.000000 R
N2A N -0.7246(8) 1.1689(7) -1.7002(4) 0.0363(19) Uani 1.000000 .
C5B C -0.6920(9) 0.6838(8) -2.2392(4) 0.0242(17) Uani 1.000000 .
H5B H -0.7314(9) 0.7599(8) -2.2233(4) 0.029(2) Uiso 1.000000 R
C5A C -0.3536(10) 0.9751(8) -1.5751(4) 0.0268(18) Uani 1.000000 .
H5A H -0.3129(10) 1.0602(8) -1.5926(4) 0.032(2) Uiso 1.000000 R
N2B N -0.3260(8) 0.8011(6) -2.1190(4) 0.0270(15) Uani 1.000000 .
C30B C -0.7058(7) 0.6282(5) -1.8597(3) 0.052(3) Uani 1.000000 .
H30d H -0.8260(7) 0.6105(5) -1.8454(3) 0.078(5) Uiso 1.000000 R
H30e H -0.6426(7) 0.5960(5) -1.8241(3) 0.078(5) Uiso 1.000000 R
H30f H -0.6877(7) 0.7160(5) -1.8717(3) 0.078(5) Uiso 1.000000 R
C25B C -0.6447(7) 0.5684(5) -1.9195(3) 0.0267(18) Uani 1.000000 R
C4B C -0.8481(10) 0.6087(7) -2.2491(5) 0.0301(19) Uani 1.000000 .
H4B H -0.9425(10) 0.6105(7) -2.2124(5) 0.036(2) Uiso 1.000000 R
C30A C -0.3542(14) 1.1472(12) -1.9583(7) 0.066(4) Uani 1.000000 .
H30a H -0.405(12) 1.225(3) -1.951(2) 0.099(6) Uiso 1.000000 GR
H30b H -0.2313(16) 1.156(8) -1.967(3) 0.099(6) Uiso 1.000000 GR
H30c H -0.395(13) 1.122(5) -1.9957(14) 0.099(6) Uiso 1.000000 GR
Cl1S Cl -0.8169(2) 1.3579(2) -1.5145(2) 0.052(2) Uani 0.333330 .
C23B C -0.4578(9) 0.5056(7) -2.0064(5) 0.0265(19) Uani 1.000000 .
C15B C -0.2343(10) 0.8114(8) -2.1820(5) 0.036(2) Uani 1.000000 .
H15B H -0.1334(10) 0.8568(8) -2.1983(5) 0.043(3) Uiso 1.000000 R
C1A C -0.3933(10) 1.0397(7) -1.4698(4) 0.0301(19) Uani 1.000000 .
H1A H -0.4557(10) 1.0170(7) -1.4244(4) 0.036(2) Uiso 1.000000 R
O4A O -0.2509(8) 0.7693(6) -1.5540(5) 0.058(2) Uani 1.000000 .
C26A C -0.3111(10) 0.9643(10) -1.8658(5) 0.046(3) Uani 1.000000 .
C7B C -0.8073(11) 0.9755(8) -2.3188(5) 0.032(2) Uani 1.000000 .
C24B C -0.4696(9) 0.5777(7) -1.9531(4) 0.0262(18) Uani 1.000000 .
C6B C -0.5857(10) 0.6109(8) -2.1911(5) 0.0314(19) Uani 1.000000 .
H6Ba H -0.5253(10) 0.5464(8) -2.2115(5) 0.038(2) Uiso 1.000000 R
H6Bb H -0.6603(10) 0.5718(8) -2.1513(5) 0.038(2) Uiso 1.000000 R
C13B C -0.4684(9) 0.7266(8) -2.1124(5) 0.0282(19) Uani 1.000000 .
C13A C -0.5844(10) 1.1006(9) -1.7056(5) 0.033(2) Uani 1.000000 .
C24A C -0.5815(10) 1.0441(8) -1.8638(5) 0.031(2) Uani 1.000000 .
Cl2S Cl -0.5400(2) 1.5432(2) -1.5731(2) 0.086(5) Uani 0.333330 .
C15A C -0.8155(10) 1.1414(10) -1.6367(5) 0.040(2) Uani 1.000000 .
H15A H -0.9182(10) 1.1762(10) -1.6206(5) 0.049(3) Uiso 1.000000 R
C23A C -0.5915(9) 0.9394(7) -1.8087(5) 0.0257(18) Uani 1.000000 .
C18A C -1.0309(13) 1.4100(9) -1.7390(5) 0.048(3) Uani 1.000000 .
H18A H -1.0949(13) 1.3633(9) -1.7606(5) 0.058(4) Uiso 1.000000 R
C25A C -0.4030(11) 1.0520(9) -1.8977(5) 0.037(2) Uani 1.000000 .
C17B C -0.1943(11) 0.9873(8) -2.0922(5) 0.035(2) Uani 1.000000 .
C26B C -0.7409(10) 0.4970(9) -1.9518(5) 0.037(2) Uani 1.000000 .
C22B C -0.2969(13) 1.0752(10) -2.1235(6) 0.053(3) Uani 1.000000 .
H22B H -0.4066(13) 1.0549(10) -2.1303(6) 0.063(4) Uiso 1.000000 R
C6A C -0.4587(10) 0.9343(9) -1.6242(5) 0.036(2) Uani 1.000000 .
H6Aa H -0.5188(10) 0.8575(9) -1.6035(5) 0.043(3) Uiso 1.000000 R
H6Ab H -0.3818(10) 0.9190(9) -1.6632(5) 0.043(3) Uiso 1.000000 R
C27A C -0.4191(11) 0.8921(9) -1.8075(5) 0.035(2) Uani 1.000000 .
C18B C -0.0309(12) 1.0203(9) -2.0810(6) 0.049(3) Uani 1.000000 .
H18B H 0.0374(12) 0.9619(9) -2.0591(6) 0.059(4) Uiso 1.000000 R
C19B C 0.0277(13) 1.1414(10) -2.1032(7) 0.066(4) Uani 1.000000 .
H19B H 0.1376(13) 1.1631(10) -2.0973(7) 0.080(5) Uiso 1.000000 R
C31A C -0.1242(11) 0.9375(11) -1.8838(7) 0.065(4) Uani 1.000000 .
H31a H -0.073(3) 1.000(6) -1.920(4) 0.097(7) Uiso 1.000000 GR
H31b H -0.067(3) 0.936(10) -1.8456(17) 0.097(7) Uiso 1.000000 GR
H31c H -0.1128(12) 0.858(5) -1.898(5) 0.097(7) Uiso 1.000000 GR
C12B C -0.9830(13) 0.3857(10) -2.3093(7) 0.066(4) Uani 1.000000 .
H12d H -1.0799(14) 0.439(2) -2.304(6) 0.098(6) Uiso 1.000000 GR
H12e H -0.986(7) 0.349(9) -2.348(3) 0.098(6) Uiso 1.000000 GR
H12f H -0.988(7) 0.322(7) -2.271(3) 0.098(6) Uiso 1.000000 GR
C32A C -0.3699(13) 0.7815(10) -1.7618(6) 0.064(4) Uani 1.000000 .
H32a H -0.263(8) 0.798(4) -1.747(5) 0.097(6) Uiso 1.000000 GR
H32b H -0.457(7) 0.763(7) -1.724(3) 0.097(6) Uiso 1.000000 GR
H32c H -0.357(15) 0.712(3) -1.7847(19) 0.097(6) Uiso 1.000000 GR
O3A O -0.1867(9) 0.8011(5) -1.4548(4) 0.061(3) Uani 1.000000 .
O4B O -0.8015(7) 0.4846(5) -2.2534(4) 0.0424(18) Uani 1.000000 .
C31B C -0.9256(10) 0.4614(10) -1.9324(6) 0.049(3) Uani 1.000000 .
H31d H -0.974(3) 0.499(7) -1.895(3) 0.073(5) Uiso 1.000000 GR
H31e H -0.986(3) 0.489(8) -1.9695(16) 0.073(5) Uiso 1.000000 GR
H31f H -0.9361(13) 0.3731(12) -1.920(5) 0.073(5) Uiso 1.000000 GR
C9B C -0.8292(11) 1.0694(8) -2.3789(6) 0.047(3) Uani 1.000000 .
H9Ba H -0.809(12) 1.032(2) -2.4180(9) 0.070(4) Uiso 1.000000 GR
H9Bb H -0.944(4) 1.101(6) -2.374(2) 0.070(4) Uiso 1.000000 GR
H9Bc H -0.748(8) 1.136(4) -2.383(3) 0.070(4) Uiso 1.000000 GR
C17A C -0.8652(14) 1.3732(9) -1.7282(5) 0.055(4) Uani 1.000000 .
C10B C -0.8219(12) 0.4588(8) -2.3173(6) 0.046(3) Uani 1.000000 .
C32B C -0.6787(11) 0.3739(8) -2.0488(5) 0.038(2) Uani 1.000000 .
H32d H -0.794(4) 0.391(5) -2.057(3) 0.057(4) Uiso 1.000000 GR
H32e H -0.602(6) 0.386(5) -2.0903(17) 0.057(4) Uiso 1.000000 GR
H32f H -0.672(10) 0.2899(8) -2.0265(18) 0.057(4) Uiso 1.000000 GR
C10A C -0.1943(15) 0.7049(9) -1.4921(7) 0.067(5) Uani 1.000000 .
C22A C -0.7672(15) 1.4457(11) -1.6995(7) 0.081(6) Uani 1.000000 .
H22A H -0.6544(15) 1.4254(11) -1.6942(7) 0.097(7) Uiso 1.000000 R
C8B C -0.8271(12) 1.0262(9) -2.2543(6) 0.047(3) Uani 1.000000 .
H8Ba H -0.938(5) 1.063(8) -2.247(2) 0.071(4) Uiso 1.000000 GR
H8Bb H -0.816(12) 0.9603(17) -2.2178(8) 0.071(4) Uiso 1.000000 GR
H8Bc H -0.740(7) 1.088(6) -2.2571(18) 0.071(4) Uiso 1.000000 GR
C11B C -0.6677(14) 0.3956(9) -2.3447(7) 0.075(5) Uani 1.000000 .
H11d H -0.679(8) 0.382(11) -2.389(3) 0.112(7) Uiso 1.000000 GR
H11e H -0.568(2) 0.446(6) -2.347(6) 0.112(7) Uiso 1.000000 GR
H11f H -0.656(10) 0.318(6) -2.316(4) 0.112(7) Uiso 1.000000 GR
C12A C -0.3280(16) 0.6149(10) -1.4536(9) 0.143(12) Uani 1.000000 .
H12a H -0.435(8) 0.657(5) -1.446(11) 0.214(18) Uiso 1.000000 GR
H12b H -0.34(2) 0.551(12) -1.479(5) 0.214(18) Uiso 1.000000 GR
H12c H -0.293(15) 0.580(17) -1.412(5) 0.214(18) Uiso 1.000000 GR
C27B C -0.6300(11) 0.4581(8) -2.0062(6) 0.031(2) Uani 1.000000 .
C1S C -0.6087(17) 1.3911(15) -1.5593(13) 0.042(7) Uiso 0.333330 .
H1Sa H -0.5277(17) 1.3409(15) -1.5353(13) 0.050(8) Uiso 0.333330 R
H1Sb H -0.6043(17) 1.3653(15) -1.6023(13) 0.050(8) Uiso 0.333330 R
C21B C -0.2283(15) 1.1998(11) -2.1453(8) 0.067(5) Uani 1.000000 .
H21B H -0.2927(15) 1.2603(11) -2.1679(8) 0.080(6) Uiso 1.000000 R
C11A C -0.0238(15) 0.6506(10) -1.5089(6) 0.094(7) Uani 1.000000 .
H11a H -0.031(5) 0.597(12) -1.541(6) 0.142(11) Uiso 1.000000 GR
H11b H 0.059(5) 0.7155(12) -1.528(8) 0.142(11) Uiso 1.000000 GR
H11c H 0.011(10) 0.604(13) -1.4691(15) 0.142(11) Uiso 1.000000 GR
C19A C -1.0988(16) 1.5124(10) -1.7186(6) 0.081(6) Uani 1.000000 .
H19A H -1.2092(16) 1.5369(10) -1.7257(6) 0.097(7) Uiso 1.000000 R
C20B C -0.0725(16) 1.2282(11) -2.1331(8) 0.095(7) Uani 1.000000 .
H20B H -0.0322(16) 1.3094(11) -2.1455(8) 0.114(8) Uiso 1.000000 R
C20A C -1.0012(16) 1.5804(14) -1.6867(9) 0.091(6) Uiso 1.000000 .
H20A H -1.0510(16) 1.6488(14) -1.6709(9) 0.109(7) Uiso 1.000000 R
C21A C -0.8453(16) 1.5544(10) -1.6778(7) 0.095(8) Uani 1.000000 .
C8A C -0.2210(14) 1.2790(10) -1.4399(6) 0.070(5) Uani 1.000000 .
H8Aa H -0.211(17) 1.2140(10) -1.4029(18) 0.106(7) Uiso 1.000000 GR
H8Ab H -0.120(9) 1.331(10) -1.449(2) 0.106(7) Uiso 1.000000 GR
H8Ac H -0.320(8) 1.328(10) -1.429(4) 0.106(7) Uiso 1.000000 GR
C9A C -0.2042(8) 1.3162(6) -1.5643(4) 0.125(11) Uani 1.000000 .
C7A C -0.2413(8) 1.2231(6) -1.5009(4) 0.062(4) Uani 1.000000 R
H21A H -0.7866(8) 1.6038(6) -1.6577(4) 0.074(5) Uiso 1.000000 R
H9Aa H -0.1008(8) 1.3614(6) -1.5639(4) 0.093(6) Uiso 1.000000 R
H9Ab H -0.2983(8) 1.3724(6) -1.5675(4) 0.093(6) Uiso 1.000000 R
H9Ac H -0.1899(8) 1.2742(6) -1.6019(4) 0.093(6) Uiso 1.000000 R

loop_
_atom_site_aniso_label
_atom_site_aniso_U_11
_atom_site_aniso_U_22
_atom_site_aniso_U_33
_atom_site_aniso_U_12
_atom_site_aniso_U_13
_atom_site_aniso_U_23
Rh1A 0.0199(3) 0.0416(4) 0.0256(4) -0.0103(3) 0.0036(3) -0.0115(3)
Rh1B 0.0171(3) 0.0258(3) 0.0243(4) 0.0010(2) 0.0026(3) 0.0050(3)
Cl1A 0.0219(12) 0.0617(16) 0.0340(16) -0.0086(11) -0.0000(11) -0.0166(13)
Cl2B 0.0355(13) 0.0349(12) 0.0537(18) 0.0089(10) 0.0059(12) -0.0116(12)
Cl1B 0.0190(11) 0.0519(14) 0.0280(15) 0.0030(10) -0.0008(10) 0.0083(12)
Cl2A 0.0369(13) 0.0440(14) 0.0466(17) -0.0171(10) 0.0056(12) -0.0066(12)
O5A 0.030(3) 0.052(4) 0.016(3) -0.008(3) 0.010(3) 0.002(3)
N1A 0.026(5) 0.068(7) 0.025(6) -0.003(4) 0.007(4) -0.006(5)
O5B 0.032(3) 0.025(3) 0.024(4) 0.001(3) 0.009(3) 0.006(3)
O2A 0.063(5) 0.027(4) 0.029(4) -0.024(3) 0.010(4) -0.005(3)
N1B 0.020(4) 0.038(4) 0.021(5) -0.006(3) 0.007(4) 0.002(4)
C3B 0.040(5) 0.019(4) 0.027(5) 0.003(4) -0.002(4) -0.004(4)
O2B 0.033(3) 0.023(3) 0.028(4) -0.005(3) 0.013(3) -0.002(3)
C16A 0.036(5) 0.031(5) 0.028(6) -0.011(4) 0.001(4) -0.007(4)
C16B 0.036(5) 0.028(5) 0.023(5) -0.001(4) 0.008(4) 0.000(4)
C28B 0.020(4) 0.029(4) 0.028(5) 0.002(3) 0.001(4) -0.003(4)
C3A 0.046(6) 0.029(5) 0.012(4) 0.012(4) -0.001(4) 0.003(4)
O1B 0.034(3) 0.024(3) 0.022(3) -0.006(2) 0.006(3) -0.007(2)
C29B 0.036(6) 0.040(6) 0.037(7) -0.015(5) -0.011(5) -0.002(5)
C28A 0.029(5) 0.028(5) 0.062(9) -0.005(4) -0.003(5) -0.012(5)
C29A 0.049(7) 0.032(5) 0.034(7) 0.018(5) -0.018(6) -0.012(5)
C2B 0.036(5) 0.016(4) 0.024(5) -0.001(3) -0.001(4) 0.000(4)
O1A 0.077(6) 0.030(4) 0.034(4) 0.024(4) 0.006(4) -0.006(3)
O3B 0.069(5) 0.022(3) 0.024(4) -0.013(3) 0.011(3) -0.009(3)
C4A 0.033(5) 0.023(4) 0.031(5) -0.005(3) 0.007(4) -0.009(4)
C2A 0.036(5) 0.022(4) 0.018(5) -0.002(4) 0.009(4) -0.002(4)
C1B 0.039(5) 0.012(3) 0.019(4) 0.001(3) 0.008(4) -0.004(3)
C14B 0.025(5) 0.042(5) 0.039(7) -0.006(4) 0.012(4) 0.001(5)
C14A 0.026(5) 0.088(10) 0.025(6) 0.001(6) 0.007(4) 0.005(6)
N2A 0.024(4) 0.049(5) 0.037(5) -0.012(3) 0.003(3) -0.015(4)
C5B 0.027(4) 0.027(4) 0.010(4) -0.005(3) 0.008(3) 0.009(3)
C5A 0.031(4) 0.028(4) 0.021(5) 0.000(3) 0.006(4) -0.010(4)
N2B 0.023(3) 0.024(3) 0.026(4) 0.001(3) 0.008(3) 0.005(3)
C30B 0.058(8) 0.061(8) 0.028(7) -0.014(6) 0.017(6) -0.004(6)
C25B 0.032(4) 0.030(4) 0.012(4) 0.004(3) -0.002(3) 0.011(3)
C4B 0.031(4) 0.024(4) 0.029(5) -0.006(3) 0.005(4) 0.005(4)
C30A 0.078(11) 0.076(10) 0.037(8) -0.019(8) 0.014(8) -0.008(7)
Cl1S 0.058(5) 0.050(4) 0.045(5) 0.010(4) 0.003(4) -0.004(4)
C23B 0.015(4) 0.026(4) 0.041(6) 0.002(3) -0.008(4) -0.007(4)
C15B 0.026(4) 0.029(4) 0.044(6) 0.003(3) 0.011(4) 0.002(4)
C1A 0.039(5) 0.029(4) 0.018(5) 0.007(4) 0.004(4) 0.002(4)
O4A 0.063(5) 0.023(4) 0.093(8) 0.002(3) -0.008(5) -0.028(4)
C26A 0.019(4) 0.081(8) 0.045(7) -0.008(5) 0.007(4) -0.042(6)
C7B 0.038(5) 0.020(4) 0.031(6) 0.004(4) 0.012(4) 0.002(4)
C24B 0.026(4) 0.028(4) 0.025(5) -0.007(3) -0.005(4) -0.004(4)
C6B 0.031(4) 0.031(4) 0.028(5) 0.004(4) 0.001(4) 0.003(4)
C13B 0.019(4) 0.031(4) 0.025(5) 0.007(3) 0.004(3) 0.013(4)
C13A 0.019(4) 0.049(6) 0.031(5) -0.003(4) 0.010(4) -0.019(5)
C24A 0.032(5) 0.038(5) 0.028(5) -0.006(4) -0.014(4) -0.013(4)
Cl2S 0.081(7) 0.033(4) 0.150(12) -0.021(4) -0.079(8) 0.020(5)
C15A 0.027(5) 0.067(7) 0.023(5) -0.006(4) 0.012(4) -0.012(5)
C23A 0.017(4) 0.018(4) 0.043(6) -0.002(3) -0.008(4) -0.005(4)
C18A 0.074(8) 0.030(5) 0.029(6) 0.007(5) 0.017(6) 0.003(4)
C25A 0.039(5) 0.055(6) 0.017(5) -0.007(4) 0.012(4) -0.017(4)
C17B 0.050(6) 0.026(4) 0.027(5) 0.006(4) 0.001(4) -0.001(4)
C26B 0.018(4) 0.042(5) 0.040(6) -0.004(4) -0.003(4) 0.022(5)
C22B 0.060(7) 0.049(6) 0.042(7) 0.012(6) 0.006(6) -0.001(5)
C6A 0.028(4) 0.049(6) 0.030(5) -0.008(4) 0.003(4) -0.011(5)
C27A 0.024(5) 0.047(6) 0.040(6) 0.014(4) -0.014(5) -0.021(5)
C18B 0.048(6) 0.051(6) 0.050(7) -0.012(5) 0.012(5) -0.030(6)
C19B 0.063(8) 0.062(8) 0.072(10) -0.031(7) 0.040(7) -0.047(8)
C31A 0.022(5) 0.111(12) 0.077(10) 0.009(6) -0.001(6) -0.067(9)
C12B 0.085(10) 0.045(7) 0.061(9) -0.029(7) -0.014(8) 0.009(6)
C32A 0.079(9) 0.066(8) 0.063(9) 0.051(7) -0.041(8) -0.029(7)
O3A 0.119(8) 0.016(3) 0.036(5) 0.016(4) 0.020(5) 0.004(3)
O4B 0.054(4) 0.022(3) 0.050(5) -0.002(3) -0.015(4) 0.004(3)
C31B 0.021(5) 0.059(7) 0.055(8) -0.011(4) -0.001(5) 0.021(6)
C9B 0.043(6) 0.023(5) 0.067(8) 0.006(4) 0.008(6) -0.004(5)
C17A 0.106(11) 0.040(6) 0.014(5) -0.034(6) 0.018(6) -0.006(4)
C10B 0.056(7) 0.017(5) 0.055(8) -0.009(4) 0.015(6) 0.003(5)
C32B 0.046(6) 0.025(4) 0.043(6) -0.019(4) -0.016(5) 0.004(4)
C10A 0.114(12) 0.021(5) 0.048(8) 0.022(6) 0.029(8) 0.002(5)
C22A 0.113(13) 0.069(9) 0.055(9) -0.067(9) 0.033(9) -0.027(8)
C8B 0.058(7) 0.032(5) 0.047(7) -0.007(5) 0.025(6) -0.019(5)
C11B 0.103(12) 0.025(5) 0.079(11) 0.016(6) 0.030(9) -0.000(6)
C12A 0.21(3) 0.025(7) 0.16(2) -0.025(10) 0.112(19) -0.032(10)
C27B 0.024(4) 0.023(4) 0.046(7) -0.003(3) -0.018(5) -0.001(4)
C21B 0.106(13) 0.039(7) 0.048(10) 0.014(8) 0.010(9) -0.008(7)
C11A 0.19(2) 0.063(9) 0.021(6) 0.079(12) 0.004(9) -0.013(6)
C19A 0.170(19) 0.035(6) 0.021(6) 0.014(8) 0.022(8) 0.010(5)
C20B 0.16(2) 0.035(7) 0.077(13) 0.009(10) 0.040(13) -0.018(8)
C21A 0.21(2) 0.044(8) 0.021(7) -0.068(11) 0.024(10) -0.008(6)
C8A 0.127(14) 0.040(6) 0.037(7) -0.023(7) 0.025(8) -0.015(6)
C9A 0.29(3) 0.012(5) 0.048(9) 0.002(10) 0.051(14) 0.008(6)
C7A 0.126(13) 0.023(5) 0.029(7) 0.001(7) 0.012(7) -0.002(5)

loop_
_atom_type_symbol
_atom_type_scat_dispersion_real
_atom_type_scat_dispersion_imag
_atom_type_scat_Cromer_Mann_a1
_atom_type_scat_Cromer_Mann_a2
_atom_type_scat_Cromer_Mann_a3
_atom_type_scat_Cromer_Mann_a4
_atom_type_scat_Cromer_Mann_b1
_atom_type_scat_Cromer_Mann_b2
_atom_type_scat_Cromer_Mann_b3
_atom_type_scat_Cromer_Mann_b4
_atom_type_scat_Cromer_Mann_c
_atom_type_scat_source
_atom_type_scat_dispersion_source
C 0.01920 0.00962 2.31000 1.02000 1.58860 0.86500 20.84390 10.20750 0.56870 51.65120 0.215599998832 'International Tables Volume C Table 6.1.1.4 (pp. 500-502)' 'Henke, Gullikson and Davis, At. Data and Nucl. Data Tables, 1993, 54, 2'
Cl 0.36843 0.69943 11.46040 7.19640 6.25560 1.64550 0.01040 1.16620 18.51940 47.77840 -9.55739974976 'International Tables Volume C Table 6.1.1.4 (pp. 500-502)' 'Henke, Gullikson and Davis, At. Data and Nucl. Data Tables, 1993, 54, 2'
H 0.00000 0.00000 0.49300 0.32291 0.14019 0.04081 10.51090 26.12570 3.14236 57.79970 0.0030380000826 'International Tables Volume C Table 6.1.1.4 (pp. 500-502)' 'Henke, Gullikson and Davis, At. Data and Nucl. Data Tables, 1993, 54, 2'
O 0.05239 0.03377 3.04850 2.28680 1.54630 0.86700 13.27710 5.70110 0.32390 32.90890 0.250800013542 'International Tables Volume C Table 6.1.1.4 (pp. 500-502)' 'Henke, Gullikson and Davis, At. Data and Nucl. Data Tables, 1993, 54, 2'
N 0.03256 0.01839 12.21260 3.13220 2.01250 1.16630 0.00570 9.89330 28.99750 0.58260 -11.5290002823 'International Tables Volume C Table 6.1.1.4 (pp. 500-502)' 'Henke, Gullikson and Davis, At. Data and Nucl. Data Tables, 1993, 54, 2'
Rh 0.12046 3.64405 19.29570 14.35010 4.73425 1.28918 0.75154 8.21758 25.87490 98.60620 5.32800006866 'International Tables Volume C Table 6.1.1.4 (pp. 500-502)' 'Henke, Gullikson and Davis, At. Data and Nucl. Data Tables, 1993, 54, 2'

loop_
_exptl_crystal_face_index_h
_exptl_crystal_face_index_k
_exptl_crystal_face_index_l
_exptl_crystal_face_perp_dist
2 0 -11 0.0166
1 6 -6 0.0288
-2 2 11 0.0204
-1 -6 4 0.0408
-1 1 -13 0.0314
5 1 -4 0.0255
1 -1 13 0.0081
-5 -1 -1 0.0277

loop_
_geom_angle_atom_site_label_1
_geom_angle_atom_site_label_2
_geom_angle_atom_site_label_3
_geom_angle
_geom_angle_site_symmetry_1
_geom_angle_site_symmetry_3
Cl2A Rh1A Cl1A 88.99(7) . .
C26A Rh1A Cl1A 93.3(2) . .
C26A Rh1A Cl2A 116.3(3) . .
C13A Rh1A Cl1A 93.7(2) . .
C13A Rh1A Cl2A 92.8(3) . .
C13A Rh1A C26A 150.1(4) . .
C24A Rh1A Cl1A 156.1(2) . .
C24A Rh1A Cl2A 100.5(2) . .
C24A Rh1A C26A 62.8(3) . .
C24A Rh1A C13A 107.5(3) . .
C23A Rh1A Cl1A 132.7(2) . .
C23A Rh1A Cl2A 137.9(2) . .
C23A Rh1A C26A 64.3(3) . .
C23A Rh1A C13A 90.1(3) . .
C23A Rh1A C24A 39.5(3) . .
C25A Rh1A Cl1A 119.6(2) . .
C25A Rh1A Cl2A 92.3(3) . .
C25A Rh1A C26A 34.8(4) . .
C25A Rh1A C13A 146.4(3) . .
C25A Rh1A C24A 39.0(3) . .
C25A Rh1A C23A 64.7(3) . .
C27A Rh1A Cl1A 96.9(2) . .
C27A Rh1A Cl2A 154.9(3) . .
C27A Rh1A C26A 39.3(4) . .
C27A Rh1A C13A 111.0(4) . .
C27A Rh1A C24A 65.6(3) . .
C27A Rh1A C23A 39.2(3) . .
C27A Rh1A C25A 63.5(4) . .
Cl1B Rh1B Cl2B 89.09(7) . .
C25B Rh1B Cl2B 92.15(17) . .
C25B Rh1B Cl1B 120.03(14) . .
C23B Rh1B Cl2B 138.2(2) . .
C23B Rh1B Cl1B 132.3(2) . .
C23B Rh1B C25B 64.5(3) . .
C24B Rh1B Cl2B 100.8(2) . .
C24B Rh1B Cl1B 155.8(2) . .
C24B Rh1B C25B 38.5(3) . .
C24B Rh1B C23B 39.4(3) . .
C13B Rh1B Cl2B 93.6(3) . .
C13B Rh1B Cl1B 93.5(2) . .
C13B Rh1B C25B 146.1(3) . .
C13B Rh1B C23B 89.8(3) . .
C13B Rh1B C24B 107.7(3) . .
C26B Rh1B Cl2B 117.2(3) . .
C26B Rh1B Cl1B 92.0(2) . .
C26B Rh1B C25B 36.8(3) . .
C26B Rh1B C23B 64.3(3) . .
C26B Rh1B C24B 63.8(3) . .
C26B Rh1B C13B 148.8(4) . .
C27B Rh1B Cl2B 154.5(3) . .
C27B Rh1B Cl1B 96.6(2) . .
C27B Rh1B C25B 63.5(3) . .
C27B Rh1B C23B 39.3(3) . .
C27B Rh1B C24B 65.4(3) . .
C27B Rh1B C13B 110.7(4) . .
C27B Rh1B C26B 38.1(4) . .
C1A O5A C5A 112.6(6) . .
C13A N1A C14A 109.6(8) . .
C6A N1A C14A 122.4(9) . .
C6A N1A C13A 128.0(8) . .
C5B O5B C1B 112.3(6) . .
C7A O2A C2A 107.7(6) . .
C6B N1B C14B 123.2(9) . .
C13B N1B C14B 111.2(8) . .
C13B N1B C6B 125.6(7) . .
C2B C3B H3B 110.2(4) . .
O3B C3B H3B 110.2(4) . .
O3B C3B C2B 107.8(7) . .
C4B C3B H3B 110.2(4) . .
C4B C3B C2B 115.4(7) . .
C4B C3B O3B 102.7(6) . .
C7B O2B C2B 107.0(6) . .
H16b C16A H16a 107.9 . .
N2A C16A H16a 109.2(4) . .
N2A C16A H16b 109.2(4) . .
C17A C16A H16a 109.2(5) . .
C17A C16A H16b 109.2(5) . .
C17A C16A N2A 112.1(8) . .
H16d C16B H16c 107.8 . .
N2B C16B H16c 109.1(4) . .
N2B C16B H16d 109.1(4) . .
C17B C16B H16c 109.1(5) . .
C17B C16B H16d 109.1(5) . .
C17B C16B N2B 112.5(8) . .
H28e C28B H28d 109.5 . .
H28f C28B H28d 109.5 . .
H28f C28B H28e 109.5 . .
C23B C28B H28d 109.5 . .
C23B C28B H28e 109.5 . .
C23B C28B H28f 109.5 . .
C4A C3A H3A 109.9(5) . .
C2A C3A H3A 109.9(5) . .
C2A C3A C4A 115.6(7) . .
O3A C3A H3A 109.9(4) . .
O3A C3A C4A 104.6(7) . .
O3A C3A C2A 106.8(7) . .
C7B O1B C1B 110.4(6) . .
H29e C29B H29d 109.5 . .
H29f C29B H29d 109.5 . .
H29f C29B H29e 109.5 . .
C24B C29B H29d 109.5 . .
C24B C29B H29e 109.5 . .
C24B C29B H29f 109.5 . .
H28b C28A H28a 109.5 . .
H28c C28A H28a 109.5 . .
H28c C28A H28b 109.5 . .
C23A C28A H28a 109.5 . .
C23A C28A H28b 109.5 . .
C23A C28A H28c 109.5 . .
H29b C29A H29a 109.5 . .
H29c C29A H29a 109.5 . .
H29c C29A H29b 109.5 . .
C24A C29A H29a 109.5 . .
C24A C29A H29b 109.5 . .
C24A C29A H29c 109.5 . .
O2B C2B C3B 108.6(7) . .
H2B C2B C3B 110.4(5) . .
H2B C2B O2B 110.4(4) . .
C1B C2B C3B 112.5(6) . .
C1B C2B O2B 104.4(6) . .
C1B C2B H2B 110.4(5) . .
C7A O1A C1A 109.9(6) . .
C10B O3B C3B 108.1(7) . .
H4A C4A C3A 110.5(5) . .
C5A C4A C3A 111.5(7) . .
C5A C4A H4A 110.5(5) . .
O4A C4A C3A 104.2(8) . .
O4A C4A H4A 110.5(5) . .
O4A C4A C5A 109.6(7) . .
C3A C2A O2A 107.8(7) . .
H2A C2A O2A 110.4(5) . .
H2A C2A C3A 110.4(5) . .
C1A C2A O2A 102.5(7) . .
C1A C2A C3A 115.0(7) . .
C1A C2A H2A 110.4(5) . .
O1B C1B O5B 110.7(7) . .
C2B C1B O5B 114.0(6) . .
C2B C1B O1B 103.7(6) . .
H1B C1B O5B 109.4(4) . .
H1B C1B O1B 109.4(4) . .
H1B C1B C2B 109.4(5) . .
H14B C14B N1B 126.6(6) . .
C15B C14B N1B 106.8(10) . .
C15B C14B H14B 126.6(6) . .
H14A C14A N1A 126.0(6) . .
C15A C14A N1A 108.1(10) . .
C15A C14A H14A 126.0(6) . .
C13A N2A C16A 127.7(8) . .
C15A N2A C16A 121.5(7) . .
C15A N2A C13A 110.7(8) . .
H5B C5B O5B 109.8(4) . .
C4B C5B O5B 108.6(7) . .
C4B C5B H5B 109.8(4) . .
C6B C5B O5B 106.6(6) . .
C6B C5B H5B 109.8(5) . .
C6B C5B C4B 112.3(7) . .
C4A C5A O5A 110.5(7) . .
H5A C5A O5A 108.4(4) . .
H5A C5A C4A 108.4(4) . .
C6A C5A O5A 108.2(6) . .
C6A C5A C4A 112.7(7) . .
C6A C5A H5A 108.4(5) . .
C15B N2B C16B 121.7(7) . .
C13B N2B C16B 127.3(7) . .
C13B N2B C15B 110.8(8) . .
H30e C30B H30d 109.5 . .
H30f C30B H30d 109.5 . .
H30f C30B H30e 109.5 . .
C25B C30B H30d 109.5 . .
C25B C30B H30e 109.5 . .
C25B C30B H30f 109.5 . .
C30B C25B Rh1B 125.63(16) . .
C24B C25B Rh1B 68.2(4) . .
C24B C25B C30B 123.2(4) . .
C26B C25B Rh1B 71.9(5) . .
C26B C25B C30B 128.0(5) . .
C26B C25B C24B 108.8(7) . .
C5B C4B C3B 110.8(7) . .
H4B C4B C3B 110.3(4) . .
H4B C4B C5B 110.3(5) . .
O4B C4B C3B 104.4(7) . .
O4B C4B C5B 110.7(6) . .
O4B C4B H4B 110.3(4) . .
H30b C30A H30a 109.5 . .
H30c C30A H30a 109.5 . .
H30c C30A H30b 109.5 . .
C25A C30A H30a 109.5 . .
C25A C30A H30b 109.5 . .
C25A C30A H30c 109.5 . .
C28B C23B Rh1B 126.1(6) . .
C24B C23B Rh1B 70.0(4) . .
C24B C23B C28B 126.1(7) . .
C27B C23B Rh1B 71.0(4) . .
C27B C23B C28B 126.9(8) . .
C27B C23B C24B 106.9(7) . .
N2B C15B C14B 106.7(8) . .
H15B C15B C14B 126.7(6) . .
H15B C15B N2B 126.7(5) . .
O1A C1A O5A 110.3(7) . .
C2A C1A O5A 113.3(7) . .
C2A C1A O1A 105.2(7) . .
H1A C1A O5A 109.3(4) . .
H1A C1A O1A 109.3(5) . .
H1A C1A C2A 109.3(5) . .
C10A O4A C4A 109.1(8) . .
C25A C26A Rh1A 72.7(5) . .
C27A C26A Rh1A 67.6(5) . .
C27A C26A C25A 110.6(7) . .
C31A C26A Rh1A 126.3(6) . .
C31A C26A C25A 127.4(10) . .
C31A C26A C27A 122.0(10) . .
O1B C7B O2B 105.1(6) . .
C9B C7B O2B 110.9(8) . .
C9B C7B O1B 109.3(7) . .
C8B C7B O2B 109.1(7) . .
C8B C7B O1B 107.9(8) . .
C8B C7B C9B 114.1(8) . .
C29B C24B Rh1B 129.4(6) . .
C25B C24B Rh1B 73.3(4) . .
C25B C24B C29B 124.2(8) . .
C23B C24B Rh1B 70.6(4) . .
C23B C24B C29B 127.4(7) . .
C23B C24B C25B 107.6(6) . .
C5B C6B N1B 110.3(7) . .
H6Ba C6B N1B 109.6(4) . .
H6Ba C6B C5B 109.6(5) . .
H6Bb C6B N1B 109.6(5) . .
H6Bb C6B C5B 109.6(4) . .
H6Bb C6B H6Ba 108.1 . .
N1B C13B Rh1B 127.9(6) . .
N2B C13B Rh1B 126.7(7) . .
N2B C13B N1B 104.5(7) . .
N1A C13A Rh1A 125.7(6) . .
N2A C13A Rh1A 127.6(8) . .
N2A C13A N1A 105.7(8) . .
C29A C24A Rh1A 128.7(6) . .
C23A C24A Rh1A 70.3(4) . .
C23A C24A C29A 126.3(8) . .
C25A C24A Rh1A 73.1(5) . .
C25A C24A C29A 126.3(9) . .
C25A C24A C23A 106.8(7) . .
N2A C15A C14A 105.9(8) . .
H15A C15A C14A 127.0(6) . .
H15A C15A N2A 127.0(5) . .
C28A C23A Rh1A 125.7(7) . .
C24A C23A Rh1A 70.2(4) . .
C24A C23A C28A 126.0(7) . .
C27A C23A Rh1A 70.0(5) . .
C27A C23A C28A 127.1(8) . .
C27A C23A C24A 107.0(8) . .
C17A C18A H18A 119.7(6) . .
C19A C18A H18A 119.7(8) . .
C19A C18A C17A 120.7(11) . .
C30A C25A Rh1A 126.0(8) . .
C26A C25A Rh1A 72.5(6) . .
C26A C25A C30A 131.3(9) . .
C24A C25A Rh1A 67.9(5) . .
C24A C25A C30A 119.4(9) . .
C24A C25A C26A 109.3(8) . .
C22B C17B C16B 119.4(9) . .
C18B C17B C16B 120.3(9) . .
C18B C17B C22B 120.2(9) . .
C25B C26B Rh1B 71.3(4) . .
C31B C26B Rh1B 127.6(6) . .
C31B C26B C25B 126.7(10) . .
C27B C26B Rh1B 69.0(5) . .
C27B C26B C25B 109.0(7) . .
C27B C26B C31B 124.2(9) . .
H22B C22B C17B 121.0(6) . .
C21B C22B C17B 118.0(10) . .
C21B C22B H22B 121.0(7) . .
C5A C6A N1A 111.9(8) . .
H6Aa C6A N1A 109.2(5) . .
H6Aa C6A C5A 109.2(5) . .
H6Ab C6A N1A 109.2(5) . .
H6Ab C6A C5A 109.2(4) . .
H6Ab C6A H6Aa 107.9 . .
C26A C27A Rh1A 73.1(5) . .
C23A C27A Rh1A 70.8(5) . .
C23A C27A C26A 106.2(8) . .
C32A C27A Rh1A 127.2(7) . .
C32A C27A C26A 127.6(8) . .
C32A C27A C23A 125.7(9) . .
H18B C18B C17B 120.4(6) . .
C19B C18B C17B 119.2(11) . .
C19B C18B H18B 120.4(7) . .
H19B C19B C18B 119.5(7) . .
C20B C19B C18B 121.0(11) . .
C20B C19B H19B 119.5(7) . .
H31a C31A C26A 109.5 . .
H31b C31A C26A 109.5 . .
H31b C31A H31a 109.5 . .
H31c C31A C26A 109.5 . .
H31c C31A H31a 109.5 . .
H31c C31A H31b 109.5 . .
H12e C12B H12d 109.5 . .
H12f C12B H12d 109.5 . .
H12f C12B H12e 109.5 . .
C10B C12B H12d 109.5 . .
C10B C12B H12e 109.5 . .
C10B C12B H12f 109.5 . .
H32a C32A C27A 109.5 . .
H32b C32A C27A 109.5 . .
H32b C32A H32a 109.5 . .
H32c C32A C27A 109.5 . .
H32c C32A H32a 109.5 . .
H32c C32A H32b 109.5 . .
C10A O3A C3A 107.4(8) . .
C10B O4B C4B 110.1(7) . .
H31d C31B C26B 109.5 . .
H31e C31B C26B 109.5 . .
H31e C31B H31d 109.5 . .
H31f C31B C26B 109.5 . .
H31f C31B H31d 109.5 . .
H31f C31B H31e 109.5 . .
H9Ba C9B C7B 109.5 . .
H9Bb C9B C7B 109.5 . .
H9Bb C9B H9Ba 109.5 . .
H9Bc C9B C7B 109.5 . .
H9Bc C9B H9Ba 109.5 . .
H9Bc C9B H9Bb 109.5 . .
C18A C17A C16A 119.3(9) . .
C22A C17A C16A 120.9(10) . .
C22A C17A C18A 119.7(10) . .
C12B C10B O3B 111.4(9) . .
O4B C10B O3B 105.4(7) . .
O4B C10B C12B 107.6(9) . .
C11B C10B O3B 108.8(8) . .
C11B C10B C12B 113.6(9) . .
C11B C10B O4B 109.6(10) . .
H32e C32B H32d 109.5 . .
H32f C32B H32d 109.5 . .
H32f C32B H32e 109.5 . .
C27B C32B H32d 109.5 . .
C27B C32B H32e 109.5 . .
C27B C32B H32f 109.5 . .
O3A C10A O4A 102.9(7) . .
C12A C10A O4A 110.8(11) . .
C12A C10A O3A 106.9(10) . .
C11A C10A O4A 108.8(9) . .
C11A C10A O3A 112.2(10) . .
C11A C10A C12A 114.5(9) . .
H22A C22A C17A 121.1(7) . .
C21A C22A C17A 117.9(11) . .
C21A C22A H22A 121.1(7) . .
H8Ba C8B C7B 109.5 . .
H8Bb C8B C7B 109.5 . .
H8Bb C8B H8Ba 109.5 . .
H8Bc C8B C7B 109.5 . .
H8Bc C8B H8Ba 109.5 . .
H8Bc C8B H8Bb 109.5 . .
H11d C11B C10B 109.5 . .
H11e C11B C10B 109.5 . .
H11e C11B H11d 109.5 . .
H11f C11B C10B 109.5 . .
H11f C11B H11d 109.5 . .
H11f C11B H11e 109.5 . .
H12a C12A C10A 109.5 . .
H12b C12A C10A 109.5 . .
H12b C12A H12a 109.5 . .
H12c C12A C10A 109.5 . .
H12c C12A H12a 109.5 . .
H12c C12A H12b 109.5 . .
C23B C27B Rh1B 69.7(4) . .
C26B C27B Rh1B 72.9(5) . .
C26B C27B C23B 107.6(8) . .
C32B C27B Rh1B 127.9(7) . .
C32B C27B C23B 126.4(9) . .
C32B C27B C26B 125.7(8) . .
Cl2S C1S Cl1S 116.6(10) . .
H1Sa C1S Cl1S 108.1(7) . .
H1Sa C1S Cl2S 108.1(6) . .
H1Sb C1S Cl1S 108.1(8) . .
H1Sb C1S Cl2S 108.1(9) . .
H1Sb C1S H1Sa 107.3 . .
H21B C21B C22B 119.9(7) . .
C20B C21B C22B 120.1(12) . .
C20B C21B H21B 119.9(8) . .
H11a C11A C10A 109.5 . .
H11b C11A C10A 109.5 . .
H11b C11A H11a 109.5 . .
H11c C11A C10A 109.5 . .
H11c C11A H11a 109.5 . .
H11c C11A H11b 109.5 . .
H19A C19A C18A 120.7(8) . .
C20A C19A C18A 118.6(12) . .
C20A C19A H19A 120.7(7) . .
C21B C20B C19B 121.5(12) . .
H20B C20B C19B 119.3(7) . .
H20B C20B C21B 119.3(8) . .
H20A C20A C19A 118.1(7) . .
C21A C20A C19A 123.7(14) . .
C21A C20A H20A 118.1(10) . .
C20A C21A C22A 119.3(13) . .
H21A C21A C22A 121.0(14) . .
H21A C21A C20A 119.8(15) . .
H8Ab C8A H8Aa 109.5 . .
H8Ac C8A H8Aa 109.5 . .
H8Ac C8A H8Ab 109.5 . .
C7A C8A H8Aa 109.5 . .
C7A C8A H8Ab 109.5 . .
C7A C8A H8Ac 109.5 . .
H9Aa C9A C7A 109.5 . .
H9Ab C9A C7A 109.5 . .
H9Ab C9A H9Aa 109.5 . .
H9Ac C9A C7A 109.5 . .
H9Ac C9A H9Aa 109.5 . .
H9Ac C9A H9Ab 109.5 . .
O1A C7A O2A 104.8(5) . .
C8A C7A O2A 111.4(8) . .
C8A C7A O1A 109.0(7) . .
C9A C7A O2A 105.9(4) . .
C9A C7A O1A 113.8(4) . .
C9A C7A C8A 111.8(5) . .

loop_
_geom_bond_atom_site_label_1
_geom_bond_atom_site_label_2
_geom_bond_distance
_geom_bond_site_symmetry_2
Rh1A Cl1A 2.4323(19) .
Rh1A Cl2A 2.4202(19) .
Rh1A C26A 2.228(9) .
Rh1A C13A 2.073(8) .
Rh1A C24A 2.161(8) .
Rh1A C23A 2.163(7) .
Rh1A C25A 2.231(9) .
Rh1A C27A 2.153(9) .
Rh1B Cl2B 2.4162(19) .
Rh1B Cl1B 2.4304(18) .
Rh1B C25B 2.221(6) .
Rh1B C23B 2.160(7) .
Rh1B C24B 2.152(8) .
Rh1B C13B 2.051(8) .
Rh1B C26B 2.229(9) .
Rh1B C27B 2.177(9) .
O5A C5A 1.434(10) .
O5A C1A 1.417(11) .
N1A C14A 1.361(13) .
N1A C13A 1.348(14) .
N1A C6A 1.486(12) .
O5B C1B 1.406(10) .
O5B C5B 1.446(10) .
O2A C2A 1.417(10) .
O2A C7A 1.401(9) .
N1B C14B 1.372(11) .
N1B C6B 1.459(11) .
N1B C13B 1.358(13) .
C3B H3B 0.9800 .
C3B C2B 1.514(11) .
C3B O3B 1.428(10) .
C3B C4B 1.542(13) .
O2B C2B 1.407(10) .
O2B C7B 1.434(10) .
C16A H16a 0.9700 .
C16A H16b 0.9700 .
C16A N2A 1.474(13) .
C16A C17A 1.542(13) .
C16B H16c 0.9700 .
C16B H16d 0.9700 .
C16B N2B 1.491(13) .
C16B C17B 1.500(12) .
C28B H28d 0.9600 .
C28B H28e 0.9600 .
C28B H28f 0.9600 .
C28B C23B 1.482(11) .
C3A H3A 0.9800 .
C3A C4A 1.532(13) .
C3A C2A 1.502(11) .
C3A O3A 1.414(11) .
O1B C1B 1.419(8) .
O1B C7B 1.425(9) .
C29B H29d 0.9600 .
C29B H29e 0.9600 .
C29B H29f 0.9600 .
C29B C24B 1.494(11) .
C28A H28a 0.9600 .
C28A H28b 0.9600 .
C28A H28c 0.9600 .
C28A C23A 1.484(13) .
C29A H29a 0.9600 .
C29A H29b 0.9600 .
C29A H29c 0.9600 .
C29A C24A 1.480(11) .
C2B H2B 0.9800 .
C2B C1B 1.541(11) .
O1A C1A 1.390(10) .
O1A C7A 1.416(9) .
O3B C10B 1.412(11) .
C4A H4A 0.9800 .
C4A C5A 1.500(11) .
C4A O4A 1.414(10) .
C2A H2A 0.9800 .
C2A C1A 1.525(11) .
C1B H1B 0.9800 .
C14B H14B 0.9300 .
C14B C15B 1.367(15) .
C14A H14A 0.9300 .
C14A C15A 1.332(15) .
N2A C13A 1.328(11) .
N2A C15A 1.378(12) .
C5B H5B 0.9800 .
C5B C4B 1.546(11) .
C5B C6B 1.506(11) .
C5A H5A 0.9800 .
C5A C6A 1.522(12) .
N2B C15B 1.371(12) .
N2B C13B 1.372(10) .
C30B H30d 0.9600 .
C30B H30e 0.9600 .
C30B H30f 0.9600 .
C30B C25B 1.5071 .
C25B C24B 1.443(10) .
C25B C26B 1.406(12) .
C4B H4B 0.9800 .
C4B O4B 1.422(10) .
C30A H30a 0.9600 .
C30A H30b 0.9600 .
C30A H30c 0.9600 .
C30A C25A 1.484(16) .
Cl1S C1S 1.765(15) .
C23B C24B 1.453(12) .
C23B C27B 1.457(10) .
C15B H15B 0.9300 .
C1A H1A 0.9800 .
O4A C10A 1.471(15) .
C26A C25A 1.335(15) .
C26A C27A 1.473(15) .
C26A C31A 1.500(11) .
C7B C9B 1.494(14) .
C7B C8B 1.514(14) .
C6B H6Ba 0.9700 .
C6B H6Bb 0.9700 .
C24A C23A 1.460(13) .
C24A C25A 1.469(12) .
Cl2S C1S 1.725(17) .
C15A H15A 0.9300 .
C23A C27A 1.448(10) .
C18A H18A 0.9300 .
C18A C17A 1.397(15) .
C18A C19A 1.346(14) .
C17B C22B 1.383(13) .
C17B C18B 1.401(13) .
C26B C31B 1.487(11) .
C26B C27B 1.438(15) .
C22B H22B 0.9300 .
C22B C21B 1.449(16) .
C6A H6Aa 0.9700 .
C6A H6Ab 0.9700 .
C27A C32A 1.485(14) .
C18B H18B 0.9300 .
C18B C19B 1.389(15) .
C19B H19B 0.9300 .
C19B C20B 1.352(19) .
C31A H31a 0.9600 .
C31A H31b 0.9600 .
C31A H31c 0.9600 .
C12B H12d 0.9600 .
C12B H12e 0.9600 .
C12B H12f 0.9600 .
C12B C10B 1.482(13) .
C32A H32a 0.9600 .
C32A H32b 0.9600 .
C32A H32c 0.9600 .
O3A C10A 1.417(13) .
O4B C10B 1.424(14) .
C31B H31d 0.9600 .
C31B H31e 0.9600 .
C31B H31f 0.9600 .
C9B H9Ba 0.9600 .
C9B H9Bb 0.9600 .
C9B H9Bc 0.9600 .
C17A C22A 1.375(15) .
C10B C11B 1.479(13) .
C32B H32d 0.9600 .
C32B H32e 0.9600 .
C32B H32f 0.9600 .
C32B C27B 1.471(13) .
C10A C12A 1.489(16) .
C10A C11A 1.480(14) .
C22A H22A 0.9300 .
C22A C21A 1.446(17) .
C8B H8Ba 0.9600 .
C8B H8Bb 0.9600 .
C8B H8Bc 0.9600 .
C11B H11d 0.9600 .
C11B H11e 0.9600 .
C11B H11f 0.9600 .
C12A H12a 0.9600 .
C12A H12b 0.9600 .
C12A H12c 0.9600 .
C1S H1Sa 0.9700 .
C1S H1Sb 0.9700 .
C21B H21B 0.9300 .
C21B C20B 1.338(19) .
C11A H11a 0.9600 .
C11A H11b 0.9600 .
C11A H11c 0.9600 .
C19A H19A 0.9300 .
C19A C20A 1.38(2) .
C20B H20B 0.9300 .
C20A H20A 0.9300 .
C20A C21A 1.288(18) .
C21A H21A 0.906(14) .
C8A H8Aa 0.9600 .
C8A H8Ab 0.9600 .
C8A H8Ac 0.9600 .
C8A C7A 1.519(14) .
C9A C7A 1.5027 .
C9A H9Aa 0.9600 .
C9A H9Ab 0.9600 .
C9A H9Ac 0.9600 .

loop_
_geom_torsion_atom_site_label_1
_geom_torsion_atom_site_label_2
_geom_torsion_atom_site_label_3
_geom_torsion_atom_site_label_4
_geom_torsion
_geom_torsion_site_symmetry_1
_geom_torsion_site_symmetry_2
_geom_torsion_site_symmetry_3
_geom_torsion_site_symmetry_4
Rh1A C26A C25A C30A 122.8(8) . . . .
Rh1A C26A C25A C24A -58.1(5) . . . .
Rh1A C26A C27A C23A 63.5(5) . . . .
Rh1A C26A C27A C32A -124.4(6) . . . .
Rh1A C13A N1A C14A -169.8(9) . . . .
Rh1A C13A N1A C6A 9.9(9) . . . .
Rh1A C13A N2A C16A -6.2(10) . . . .
Rh1A C13A N2A C15A 169.1(8) . . . .
Rh1A C24A C23A C28A 120.3(6) . . . .
Rh1A C24A C23A C27A -60.7(5) . . . .
Rh1A C24A C25A C30A -119.9(7) . . . .
Rh1A C24A C25A C26A 60.9(6) . . . .
Rh1A C23A C24A C29A -124.2(5) . . . .
Rh1A C23A C24A C25A 64.5(5) . . . .
Rh1A C23A C27A C26A -65.1(5) . . . .
Rh1A C23A C27A C32A 122.6(6) . . . .
Rh1A C25A C26A C27A 57.1(5) . . . .
Rh1A C25A C26A C31A -122.9(6) . . . .
Rh1A C25A C24A C29A 126.0(5) . . . .
Rh1A C25A C24A C23A -62.7(5) . . . .
Rh1A C27A C26A C25A -60.1(6) . . . .
Rh1A C27A C26A C31A 119.9(5) . . . .
Rh1A C27A C23A C28A -120.2(6) . . . .
Rh1A C27A C23A C24A 60.8(5) . . . .
Rh1B C25B C24B C29B 126.7(5) . . . .
Rh1B C25B C24B C23B -62.7(5) . . . .
Rh1B C25B C26B C31B -123.5(5) . . . .
Rh1B C25B C26B C27B 58.9(5) . . . .
Rh1B C23B C24B C29B -125.3(6) . . . .
Rh1B C23B C24B C25B 64.5(4) . . . .
Rh1B C23B C27B C26B -63.5(6) . . . .
Rh1B C23B C27B C32B 122.8(5) . . . .
Rh1B C24B C25B C30B -119.2(3) . . . .
Rh1B C24B C25B C26B 60.7(5) . . . .
Rh1B C24B C23B C28B 120.7(5) . . . .
Rh1B C24B C23B C27B -61.8(5) . . . .
Rh1B C13B N1B C14B -169.8(7) . . . .
Rh1B C13B N1B C6B 9.6(8) . . . .
Rh1B C13B N2B C16B -5.9(8) . . . .
Rh1B C13B N2B C15B 170.0(6) . . . .
Rh1B C26B C25B C30B 121.5(3) . . . .
Rh1B C26B C25B C24B -58.4(5) . . . .
Rh1B C26B C27B C23B 61.4(5) . . . .
Rh1B C26B C27B C32B -124.8(5) . . . .
Rh1B C27B C23B C28B -121.4(5) . . . .
Rh1B C27B C23B C24B 61.2(5) . . . .
Rh1B C27B C26B C25B -60.3(5) . . . .
Rh1B C27B C26B C31B 122.0(5) . . . .
O5A C5A C4A C3A -40.5(7) . . . .
O5A C5A C4A O4A 74.4(7) . . . .
O5A C5A C6A N1A 70.0(7) . . . .
O5A C1A O1A C7A -124.5(7) . . . .
O5A C1A C2A O2A 103.7(7) . . . .
O5A C1A C2A C3A -13.0(8) . . . .
N1A C14A C15A N2A -0.8(10) . . . .
N1A C13A N2A C16A -175.4(6) . . . .
N1A C13A N2A C15A -0.1(9) . . . .
N1A C6A C5A C4A -167.5(7) . . . .
O5B C1B O1B C7B -122.8(7) . . . .
O5B C1B C2B C3B -15.4(8) . . . .
O5B C1B C2B O2B 102.2(7) . . . .
O5B C5B C4B C3B -38.7(7) . . . .
O5B C5B C4B O4B 76.6(7) . . . .
O5B C5B C6B N1B 72.7(7) . . . .
O2A C2A C3A C4A -73.8(7) . . . .
O2A C2A C3A O3A 170.3(7) . . . .
O2A C2A C1A O1A -16.8(7) . . . .
O2A C7A O1A C1A 20.4(8) . . . .
N1B C14B C15B N2B 0.2(8) . . . .
N1B C6B C5B C4B -168.5(7) . . . .
N1B C13B N2B C16B -176.0(6) . . . .
N1B C13B N2B C15B -0.1(7) . . . .
C3B C2B O2B C7B 150.2(7) . . . .
C3B C2B C1B O1B -135.8(7) . . . .
C3B O3B C10B C12B 86.7(8) . . . .
C3B O3B C10B O4B -29.8(6) . . . .
C3B O3B C10B C11B -147.2(9) . . . .
C3B C4B C5B C6B -156.3(7) . . . .
C3B C4B O4B C10B 2.1(7) . . . .
O2B C2B C1B O1B -18.2(7) . . . .
O2B C7B O1B C1B 18.2(8) . . . .
C16A N2A C15A C14A 176.2(10) . . . .
C16A C17A C18A C19A -179.0(10) . . . .
C16A C17A C22A C21A 179.4(11) . . . .
C16B N2B C15B C14B 176.1(8) . . . .
C16B C17B C22B C21B 177.4(10) . . . .
C16B C17B C18B C19B -177.3(10) . . . .
C28B C23B C24B C29B -4.5(11) . . . .
C28B C23B C24B C25B -174.8(9) . . . .
C28B C23B C27B C26B 175.1(10) . . . .
C28B C23B C27B C32B 1.4(11) . . . .
C3A C4A C5A C6A -161.7(7) . . . .
C3A C4A O4A C10A -7.9(8) . . . .
C3A C2A C1A O1A -133.5(8) . . . .
C3A O3A C10A O4A -35.0(7) . . . .
C3A O3A C10A C12A -151.7(10) . . . .
C3A O3A C10A C11A 81.9(8) . . . .
C29B C24B C25B C30B 7.5(10) . . . .
C29B C24B C25B C26B -172.6(8) . . . .
C29B C24B C23B C27B 172.9(10) . . . .
C28A C23A C24A C29A -3.9(11) . . . .
C28A C23A C24A C25A -175.2(9) . . . .
C28A C23A C27A C26A 174.7(10) . . . .
C28A C23A C27A C32A 2.4(12) . . . .
C29A C24A C23A C27A 175.2(9) . . . .
C29A C24A C25A C30A 6.1(11) . . . .
C29A C24A C25A C26A -173.1(10) . . . .
O3B C10B O4B C4B 16.3(8) . . . .
C4A O4A C10A O3A 26.1(7) . . . .
C4A O4A C10A C12A 140.1(8) . . . .
C4A O4A C10A C11A -93.1(8) . . . .
C14B C15B N2B C13B -0.0(8) . . . .
C14A C15A N2A C13A 0.6(10) . . . .
C5B C4B O4B C10B -117.1(7) . . . .
C30B C25B C24B C23B 178.1(6) . . . .
C30B C25B C26B C31B -2.0(6) . . . .
C30B C25B C26B C27B -179.6(7) . . . .
C25B C24B C23B C27B 2.7(7) . . . .
C25B C26B C27B C23B 1.1(7) . . . .
C25B C26B C27B C32B 174.9(6) . . . .
C4B O4B C10B C12B -102.7(7) . . . .
C4B O4B C10B C11B 133.3(7) . . . .
C30A C25A C26A C27A 180.0(12) . . . .
C30A C25A C26A C31A -0.1(14) . . . .
C30A C25A C24A C23A 177.4(10) . . . .
C23B C27B C26B C31B -176.5(7) . . . .
C26A C25A C24A C23A -1.8(8) . . . .
C26A C27A C23A C24A -4.3(8) . . . .
C24A C23A C27A C32A -176.6(7) . . . .
C18A C17A C22A C21A 3.8(12) . . . .
C18A C19A C20A C21A 3.0(14) . . . .
C17B C22B C21B C20B -2.2(13) . . . .
C17B C18B C19B C20B 2.2(13) . . . .
C22B C21B C20B C19B 3.1(16) . . . .
C18B C19B C20B C21B -3.1(14) . . . .
C17A C22A C21A C20A -0.9(15) . . . .
C22A C21A C20A C19A -2.5(15) . . . .

loop_
_exptl_oxdiff_crystal_face_indexfrac_h
_exptl_oxdiff_crystal_face_indexfrac_k
_exptl_oxdiff_crystal_face_indexfrac_l
_exptl_oxdiff_crystal_face_x
_exptl_oxdiff_crystal_face_y
_exptl_oxdiff_crystal_face_z
1.9996 -0.1590 -11.2438 0.1209 -0.1430 0.9823
0.8528 5.6420 -5.5242 -0.4457 0.5199 0.7287
-2.0275 2.2596 11.1326 -0.3054 0.3585 -0.8822
-0.5038 -6.3254 3.6454 0.5240 -0.6116 -0.5928
-0.5055 1.0138 -12.6602 0.3172 0.3330 0.8880
4.5030 0.9089 -3.9307 -0.4443 -0.4704 0.7624
1.2907 -0.9131 12.6524 -0.4086 -0.4295 -0.8054
-5.0726 -0.5697 -0.9045 0.6094 0.6439 -0.4626
